data_2002174
loop_
_publ_author_name
'Grande, B'
'Mueller-Buschbaum, Hk'

_publ_section_title
;
Zur Kenntnis von Ca2 Cu O2 Cl2 und Ca2 Cu O2 Br2
;
_journal_name_full
;
Zeitschrift fuer Anorganische und Allgemeine Chemie
;
_journal_page_first 88
_journal_page_last 90
_journal_paper_doi 10.1002/zaac.19774290112
_journal_volume 429
_journal_year 1977
_chemical_formula_structural 'Ca2 (Cu Cl2 O2)'
_chemical_formula_sum 'Ca2 Cl2 Cu O2'
_chemical_name_systematic 'Dicalcium dichlorodioxocuprate'
_space_group_IT_number 139
_symmetry_cell_setting tetragonal
_symmetry_Int_Tables_number 139
_symmetry_space_group_name_Hall '-I 4 2'
_symmetry_space_group_name_H-M 'I 4/m m m'
_cell_angle_alpha 90
_cell_angle_beta 90
_cell_angle_gamma 90
_cell_formula_units_Z 2
_cell_length_a 3.866
_cell_length_b 3.866
_cell_length_c 14.975
_cell_volume 223.8
_refine_ls_R_factor_all 0.105
_cod_database_code 2002174

loop_
_symmetry_equiv_pos_as_xyz
x,y,z
-x,-y,z
-x,y,z
x,-y,z
-y,x,z
y,-x,z
y,x,z
-y,-x,z
-x,-y,-z
x,y,-z
x,-y,-z
-x,y,-z
y,-x,-z
-y,x,-z
-y,-x,-z
y,x,-z
1/2+x,1/2+y,1/2+z
1/2-x,1/2-y,1/2+z
1/2-x,1/2+y,1/2+z
1/2+x,1/2-y,1/2+z
1/2-y,1/2+x,1/2+z
1/2+y,1/2-x,1/2+z
1/2+y,1/2+x,1/2+z
1/2-y,1/2-x,1/2+z
1/2-x,1/2-y,1/2-z
1/2+x,1/2+y,1/2-z
1/2+x,1/2-y,1/2-z
1/2-x,1/2+y,1/2-z
1/2+y,1/2-x,1/2-z
1/2-y,1/2+x,1/2-z
1/2-y,1/2-x,1/2-z
1/2+y,1/2+x,1/2-z

loop_
_atom_site_label
_atom_site_type_symbol
_atom_site_symmetry_multiplicity
_atom_site_Wyckoff_symbol
_atom_site_fract_x
_atom_site_fract_y
_atom_site_fract_z
_atom_site_occupancy
_atom_site_attached_hydrogens
_atom_site_calc_flag
Cu1 Cu2+ 2 a 0. 0. 0. 1. 0 d
O1 O2- 4 c 0. 0.5 0. 1. 0 d
Ca1 Ca2+ 4 e 0. 0. 0.3957 1. 0 d
Cl1 Cl1- 4 e 0. 0. 0.1826 1. 0 d

loop_
_atom_type_symbol
_atom_type_oxidation_number
Cu2+ 2.000
O2- -2.000
Ca2+ 2.000
Cl1- -1.000
